data_7130230
loop_
_publ_author_name
'Tanioka, Masaru'
'Kuromiya, Ayako'
'Ueda, Rina'
'Obata, Tohru'
'Muranaka, Atsuya'
'Uchiyama, Masanobu'
'Kamino, Shinichiro'

_publ_section_title
;
 Bridged eosin Y: A visible and near-infrared photoredox catalyst
;
_journal_name_full 'Chemical Communications'
_journal_paper_doi 10.1039/D2CC02907C
_journal_year 2022
_chemical_formula_moiety 'C26 H15 N O2'
_chemical_formula_sum 'C26 H15 N O2'
_chemical_formula_weight 373.39
_chemical_name_common 1-(4-nitrophenyl)perylene
_chemical_name_systematic 1-(4-nitrophenyl)perylene
_space_group_crystal_system orthorhombic
_space_group_IT_number 61
_space_group_name_Hall '-P 2ac 2ab'
_space_group_name_H-M_alt 'P b c a'
_atom_sites_solution_hydrogens geom
_atom_sites_solution_primary dual
_audit_creation_date 2021-04-13
_audit_creation_method
;
Olex2 1.3-ac4
(compiled 2020.03.28 svn.rd84adfe8 for Rigaku Oxford Diffraction, GUI svn.r6032)
;
_audit_update_record
;
2022-04-07 deposited with the CCDC.	2022-06-15 downloaded from the CCDC.
;
_cell_angle_alpha 90
_cell_angle_beta 90
_cell_angle_gamma 90
_cell_formula_units_Z 16
_cell_length_a 12.1091(2)
_cell_length_b 13.4501(2)
_cell_length_c 43.2055(9)
_cell_measurement_reflns_used 13433
_cell_measurement_temperature 103.15
_cell_measurement_theta_max 67.8910
_cell_measurement_theta_min 4.0980
_cell_volume 7036.8(2)
_computing_cell_refinement 'CrysAlisPro 1.171.40.80a (Rigaku OD, 2020)'
_computing_data_collection 'CrysAlisPro 1.171.40.80a (Rigaku OD, 2020)'
_computing_data_reduction 'CrysAlisPro 1.171.40.80a (Rigaku OD, 2020)'
_computing_molecular_graphics 'Olex2 1.3-ac4 (Dolomanov et al., 2009)'
_computing_publication_material 'Olex2 1.3-ac4 (Dolomanov et al., 2009)'
_computing_structure_refinement 'SHELXL 2018/3 (Sheldrick, 2015)'
_computing_structure_solution 'SHELXT  (Sheldrick, 2015)'
_diffrn_ambient_temperature 103.15
_diffrn_detector 'Hybrid Pixel Array Detector'
_diffrn_detector_area_resol_mean 10.0000
_diffrn_detector_type HyPix3000
_diffrn_measured_fraction_theta_full 0.998
_diffrn_measured_fraction_theta_max 0.994
_diffrn_measurement_details
;
List of Runs (angles in degrees, time in seconds):

  # Type    Start    End  Width  t~exp~   \w     \q     \k     \f   Frames
#--------------------------------------------------------------------------
  1  \w    -35.00  23.00   0.50    2.80    --   40.52 -12.00 -30.00  116
  2  \w     45.00  71.00   0.50    2.80    --   40.52  52.00 -68.00   52
  3  \w    128.00 160.00   0.50   11.20    --   96.04  52.00 -68.00   64
  4  \w    139.00 164.00   0.50   11.20    --   96.04 114.00   6.00   50
  5  \w     85.00 118.00   0.50   11.20    --   96.04  70.00 124.00   66
  6  \w     80.00 161.00   0.50   11.20    --   96.04 144.00 -30.00  162
  7  \w     82.00 119.00   0.50   11.20    --   96.04  52.00 -68.00   74
  8  \w     52.00  77.00   0.50   11.20    --   96.04 -70.00  -6.00   50
  9  \w     44.00  84.00   0.50    2.80    --   40.52-114.00 -84.00   80
 10  \w     52.00  77.00   0.50    2.80    --   40.52-171.00 134.00   50
 11  \w    -23.00  59.00   0.50    2.80    --   40.52 -70.00  -6.00  164
 12  \w     90.00 115.00   0.50   11.20    --   96.04-171.00 134.00   50
 13  \w     33.00  63.00   0.50   11.20    --   96.04 -59.00 150.00   60
 14  \w     28.00  53.00   0.50   11.20    --   96.04 -52.00 145.00   50
 15  \w     -4.00  60.00   0.50    2.80    --   40.52 -52.00 145.00  128
 16  \w    -24.00  41.00   0.50    2.80    --   40.52 -37.00  60.00  130
 17  \w     50.00  87.00   0.50    2.80    --   40.52  70.00 124.00   74
 18  \w    -24.00  28.00   0.50    2.80    --  -40.83  12.00 -60.00  104
 19  \w    -35.00  -2.00   0.50    2.80    --   40.52 -12.00  30.00   66
 20  \w    -20.00  23.00   0.50    2.80    --   40.52 -12.00 150.00   86
 21  \w    -44.00 -19.00   0.50    2.80    --  -40.83  70.00 124.00   50
 22  \w    -56.00 -31.00   0.50    2.80    --  -40.83 114.00   6.00   50
 23  \w    -57.00 -32.00   0.50   11.20    --  -96.35  52.00 -68.00   50
 24  \w    -57.00 -32.00   0.50   11.20    --  -96.35  50.00 -30.00   50
 25  \w    -68.00 -31.00   0.50   11.20    --  -96.35  59.00 -30.00   74
 26  \w    -56.00 -30.00   0.50   11.20    --  -96.35  50.00  60.00   52
 27  \w    -57.00 -31.00   0.50   11.20    --  -96.35  50.00  90.00   52
 28  \w    -56.00 -30.00   0.50   11.20    --  -96.35  50.00 120.00   52
 29  \w    -83.00 -29.00   0.50   11.20    --  -96.35  68.00 150.00  108
 30  \w    -76.00 -51.00   0.50    2.80    --  -40.83 171.00 148.00   50
 31  \w   -110.00 -29.00   0.50   11.20    --  -96.35 117.00 120.00  162
 32  \w    -46.00 -21.00   0.50    2.80    --  -40.83 -52.00 145.00   50
 33  \w    -72.00 -47.00   0.50    2.80    --  -40.83 -70.00  -6.00   50
 34  \w   -103.00 -78.00   0.50   11.20    --  -96.35-117.00-120.00   50
 35  \w   -130.00 -92.00   0.50   11.20    --  -96.35-114.00 -84.00   76
 36  \w   -124.00 -74.00   0.50   11.20    --  -96.35 -70.00  -6.00  100
 37  \w   -102.00 -77.00   0.50    2.80    --  -40.83-171.00 134.00   50
 38  \w   -165.00 -72.00   0.50   11.20    --  -96.35 -17.00   0.00  186
 39  \w   -126.00 -86.00   0.50   11.20    --  -96.35 -42.00-150.00   80
 40  \w   -161.00-135.00   0.50   11.20    --  -96.35 -42.00-150.00   52
 41  \w   -163.00-117.00   0.50   11.20    --  -96.35-117.00-120.00   92
;
_diffrn_measurement_device 'four-circle diffractometer'
_diffrn_measurement_device_type 'XtaLAB Synergy, Single source at home/near, HyPix3000'
_diffrn_measurement_method '\w scans'
_diffrn_orient_matrix_type 'CrysAlisPro convention (1999,Acta A55,543-557)'
_diffrn_orient_matrix_UB_11 0.0626249000
_diffrn_orient_matrix_UB_12 0.0471094000
_diffrn_orient_matrix_UB_13 -0.0273346000
_diffrn_orient_matrix_UB_21 0.0506000000
_diffrn_orient_matrix_UB_22 0.0776194000
_diffrn_orient_matrix_UB_23 0.0220680000
_diffrn_orient_matrix_UB_31 0.0985339000
_diffrn_orient_matrix_UB_32 -0.0698380000
_diffrn_orient_matrix_UB_33 0.0060477000
_diffrn_radiation_monochromator mirror
_diffrn_radiation_probe x-ray
_diffrn_radiation_type 'Cu K\a'
_diffrn_radiation_wavelength 1.54184
_diffrn_reflns_av_R_equivalents 0.0432
_diffrn_reflns_av_unetI/netI 0.0306
_diffrn_reflns_Laue_measured_fraction_full 0.998
_diffrn_reflns_Laue_measured_fraction_max 0.994
_diffrn_reflns_limit_h_max 14
_diffrn_reflns_limit_h_min -13
_diffrn_reflns_limit_k_max 16
_diffrn_reflns_limit_k_min -16
_diffrn_reflns_limit_l_max 52
_diffrn_reflns_limit_l_min -51
_diffrn_reflns_number 37300
_diffrn_reflns_point_group_measured_fraction_full 0.998
_diffrn_reflns_point_group_measured_fraction_max 0.994
_diffrn_reflns_theta_full 67.684
_diffrn_reflns_theta_max 68.408
_diffrn_reflns_theta_min 4.093
_diffrn_source 'micro-focus sealed X-ray tube'
_diffrn_source_type 'PhotonJet (Cu) X-ray Source'
_exptl_absorpt_coefficient_mu 0.711
_exptl_absorpt_correction_T_max 1.000
_exptl_absorpt_correction_T_min 0.728
_exptl_absorpt_correction_type gaussian
_exptl_absorpt_process_details
;
CrysAlisPro 1.171.40.80a (Rigaku Oxford Diffraction, 2020)
Numerical absorption correction based on gaussian integration over
			a multifaceted crystal model
Empirical absorption correction using spherical harmonics,
 implemented in SCALE3 ABSPACK scaling algorithm.
;
_exptl_crystal_colour 'clear light orange'
_exptl_crystal_colour_lustre clear
_exptl_crystal_colour_modifier light
_exptl_crystal_colour_primary orange
_exptl_crystal_density_diffrn 1.410
_exptl_crystal_description block
_exptl_crystal_F_000 3104
_exptl_crystal_preparation Luminescent
_exptl_crystal_size_max 0.275
_exptl_crystal_size_mid 0.189
_exptl_crystal_size_min 0.041
_refine_diff_density_max 0.332
_refine_diff_density_min -0.207
_refine_diff_density_rms 0.053
_refine_ls_extinction_coef 0.00016(3)
_refine_ls_extinction_expression Fc^*^=kFc[1+0.001xFc^2^\l^3^/sin(2\q)]^-1/4^
_refine_ls_extinction_method 'SHELXL-2018/3 (Sheldrick 2018)'
_refine_ls_goodness_of_fit_ref 1.156
_refine_ls_hydrogen_treatment constr
_refine_ls_matrix_type full
_refine_ls_number_parameters 524
_refine_ls_number_reflns 6425
_refine_ls_number_restraints 0
_refine_ls_restrained_S_all 1.156
_refine_ls_R_factor_all 0.0639
_refine_ls_R_factor_gt 0.0583
_refine_ls_shift/su_max 0.000
_refine_ls_shift/su_mean 0.000
_refine_ls_structure_factor_coef Fsqd
_refine_ls_weighting_details 'w=1/[\s^2^(Fo^2^)+(0.0443P)^2^+7.5344P] where P=(Fo^2^+2Fc^2^)/3'
_refine_ls_weighting_scheme calc
_refine_ls_wR_factor_gt 0.1379
_refine_ls_wR_factor_ref 0.1410
_reflns_Friedel_coverage 0.000
_reflns_number_gt 5840
_reflns_number_total 6425
_reflns_threshold_expression 'I > 2\s(I)'
_cod_data_source_file d2cc02907c2.cif
_cod_data_source_block exp_133
_cod_depositor_comments
;

2024-06-28
Z value and formula fixed to values more according to usual
chemical conventions.                 miguel
;
_cod_original_formula_sum 'C52 H30 N2 O4'
_cod_original_formula_weight 746.78
_cod_original_formula_moiety '2(C26 H15 N O2)'
_cod_original_formula_units_Z 8
_cod_database_code 7130230
_shelx_shelxl_version_number 2018/3
_chemical_oxdiff_formula 'C11 H10 N O'
_shelx_space_group_comment
;
The symmetry employed for this shelxl refinement is uniquely defined
by the following loop, which should always be used as a source of
symmetry information in preference to the above space-group names.
They are only intended as comments.
;
_reflns_odcompleteness_completeness 99.96
_reflns_odcompleteness_iscentric 1
_reflns_odcompleteness_theta 66.97
_olex2_refinement_description
;
1. Fixed Uiso
 At 1.2 times of:
  All C(H) groups
2.a Aromatic/amide H refined with riding coordinates:
 C12(H12), C52(H52), C36(H36), C13(H13), C54(H54), C31(H31), C15(H15),
 C32(H32), C34(H34), C23(H23), C24(H24), C53(H53), C6(H6), C7(H7), C29(H29),
 C41(H41), C16(H16), C35(H35), C5(H5), C27(H27), C3(H3), C25(H25), C56(H56),
 C2(H2), C42(H42), C44(H44), C58(H58), C45(H45), C28(H28), C57(H57)
;
_olex2_submission_special_instructions 'No special instructions were received'
_oxdiff_exptl_absorpt_empirical_details
;
Empirical correction (ABSPACK) includes:
- Absorption correction using spherical harmonics
- Frame scaling
;
_oxdiff_exptl_absorpt_empirical_full_max 1.469
_oxdiff_exptl_absorpt_empirical_full_min 0.752

loop_
_space_group_symop_operation_xyz
'x, y, z'
'-x+1/2, -y, z+1/2'
'-x, y+1/2, -z+1/2'
'x+1/2, -y+1/2, -z'
'-x, -y, -z'
'x-1/2, y, -z-1/2'
'x, -y-1/2, z-1/2'
'-x-1/2, y-1/2, z'

loop_
_atom_site_label
_atom_site_type_symbol
_atom_site_fract_x
_atom_site_fract_y
_atom_site_fract_z
_atom_site_U_iso_or_equiv
_atom_site_adp_type
_atom_site_occupancy
_atom_site_site_symmetry_order
_atom_site_calc_flag
_atom_site_refinement_flags_posn
_atom_site_refinement_flags_adp
_atom_site_refinement_flags_occupancy
_atom_site_disorder_assembly
_atom_site_disorder_group
O19 O 0.73493(16) 0.84720(14) 0.22502(4) 0.0416(5) Uani 1 1 d . . . . .
O48 O 0.52134(18) 0.59106(16) 0.21093(4) 0.0514(5) Uani 1 1 d . . . . .
O47 O 0.34524(19) 0.59816(15) 0.20298(4) 0.0513(5) Uani 1 1 d . . . . .
N17 N 0.78723(17) 0.84777(15) 0.24908(5) 0.0344(5) Uani 1 1 d . . . . .
N46 N 0.4263(2) 0.59375(16) 0.22009(5) 0.0383(5) Uani 1 1 d . . . . .
O18 O 0.88862(16) 0.8473(2) 0.24987(5) 0.0618(6) Uani 1 1 d . . . . .
C10 C 0.56489(17) 0.83557(15) 0.39149(5) 0.0220(4) Uani 1 1 d . . . . .
C37 C 0.41190(17) 0.52378(16) 0.43094(5) 0.0234(5) Uani 1 1 d . . . . .
C21 C 0.64097(17) 0.70211(16) 0.42636(5) 0.0230(5) Uani 1 1 d . . . . .
C49 C 0.41403(17) 0.44538(15) 0.36890(5) 0.0219(4) Uani 1 1 d . . . . .
C38 C 0.37272(17) 0.58275(16) 0.40581(5) 0.0224(4) Uani 1 1 d . . . . .
C51 C 0.46939(18) 0.42956(16) 0.42413(5) 0.0238(5) Uani 1 1 d . . . . .
C39 C 0.38072(17) 0.55020(16) 0.37440(5) 0.0228(5) Uani 1 1 d . . . . .
C22 C 0.61802(18) 0.73744(16) 0.39578(5) 0.0232(5) Uani 1 1 d . . . . .
C9 C 0.51631(17) 0.88172(16) 0.41816(5) 0.0233(5) Uani 1 1 d . . . . .
C1 C 0.55437(18) 0.88430(16) 0.36299(5) 0.0236(5) Uani 1 1 d . . . . .
C8 C 0.53496(18) 0.84406(16) 0.44862(5) 0.0239(5) Uani 1 1 d . . . . .
C50 C 0.46596(17) 0.39165(16) 0.39342(5) 0.0233(5) Uani 1 1 d . . . . .
C12 C 0.73166(18) 0.85980(16) 0.33353(5) 0.0245(5) Uani 1 1 d . . . . .
H12 H 0.771450 0.863114 0.352455 0.029 Uiso 1 1 calc R U . . .
C11 C 0.61600(18) 0.86083(15) 0.33408(5) 0.0233(5) Uani 1 1 d . . . . .
C52 C 0.39568(18) 0.39707(16) 0.34111(5) 0.0258(5) Uani 1 1 d . . . . .
H52 H 0.352344 0.428698 0.325653 0.031 Uiso 1 1 calc R U . . .
C36 C 0.39750(18) 0.55742(16) 0.46099(5) 0.0263(5) Uani 1 1 d . . . . .
H36 H 0.422905 0.517594 0.477696 0.032 Uiso 1 1 calc R U . . .
C4 C 0.44746(18) 0.96696(16) 0.41470(5) 0.0255(5) Uani 1 1 d . . . . .
C55 C 0.51226(18) 0.29597(16) 0.38711(5) 0.0264(5) Uani 1 1 d . . . . .
C20 C 0.60635(17) 0.75700(16) 0.45299(5) 0.0239(5) Uani 1 1 d . . . . .
C13 C 0.78881(19) 0.85404(16) 0.30589(5) 0.0281(5) Uani 1 1 d . . . . .
H13 H 0.867252 0.854229 0.305595 0.034 Uiso 1 1 calc R U . . .
C33 C 0.32558(18) 0.67826(16) 0.41263(5) 0.0255(5) Uani 1 1 d . . . . .
C26 C 0.69614(18) 0.60950(16) 0.43054(5) 0.0273(5) Uani 1 1 d . . . . .
C54 C 0.50051(19) 0.25395(16) 0.35728(5) 0.0278(5) Uani 1 1 d . . . . .
H54 H 0.534835 0.192254 0.352587 0.033 Uiso 1 1 calc R U . . .
C14 C 0.72902(19) 0.84800(17) 0.27867(5) 0.0272(5) Uani 1 1 d . . . . .
C31 C 0.31312(18) 0.71247(17) 0.35813(6) 0.0276(5) Uani 1 1 d . . . . .
H31 H 0.295995 0.757329 0.341835 0.033 Uiso 1 1 calc R U . . .
C15 C 0.61471(18) 0.84453(17) 0.27817(5) 0.0272(5) Uani 1 1 d . . . . .
H15 H 0.575698 0.837795 0.259209 0.033 Uiso 1 1 calc R U . . .
C30 C 0.35640(18) 0.61721(16) 0.35072(5) 0.0256(5) Uani 1 1 d . . . . .
C32 C 0.29553(18) 0.74117(16) 0.38789(5) 0.0272(5) Uani 1 1 d . . . . .
H32 H 0.262815 0.803960 0.392062 0.033 Uiso 1 1 calc R U . . .
C34 C 0.31201(18) 0.70840(17) 0.44363(5) 0.0277(5) Uani 1 1 d . . . . .
H34 H 0.278662 0.770718 0.448079 0.033 Uiso 1 1 calc R U . . .
C23 C 0.64241(19) 0.67523(16) 0.37118(5) 0.0270(5) Uani 1 1 d . . . . .
H23 H 0.622857 0.695421 0.350831 0.032 Uiso 1 1 calc R U . . .
C24 C 0.6952(2) 0.58308(17) 0.37536(6) 0.0299(5) Uani 1 1 d . . . . .
H24 H 0.711812 0.542846 0.357898 0.036 Uiso 1 1 calc R U . . .
C53 C 0.43982(19) 0.30202(17) 0.33522(5) 0.0272(5) Uani 1 1 d . . . . .
H53 H 0.427297 0.271124 0.315759 0.033 Uiso 1 1 calc R U . . .
C6 C 0.41322(19) 0.97149(17) 0.46952(5) 0.0292(5) Uani 1 1 d . . . . .
H6 H 0.377839 1.000437 0.486949 0.035 Uiso 1 1 calc R U . . .
C7 C 0.48164(19) 0.88909(17) 0.47338(5) 0.0280(5) Uani 1 1 d . . . . .
H7 H 0.492138 0.862918 0.493592 0.034 Uiso 1 1 calc R U . . .
C40 C 0.37458(19) 0.60121(16) 0.31696(5) 0.0278(5) Uani 1 1 d . . . . .
C29 C 0.63728(19) 0.72332(18) 0.48200(5) 0.0292(5) Uani 1 1 d . . . . .
H29 H 0.617984 0.761347 0.499723 0.035 Uiso 1 1 calc R U . . .
C41 C 0.47940(19) 0.57955(16) 0.30485(6) 0.0280(5) Uani 1 1 d . . . . .
H41 H 0.539254 0.567366 0.318546 0.034 Uiso 1 1 calc R U . . .
C16 C 0.55870(19) 0.85115(17) 0.30614(5) 0.0275(5) Uani 1 1 d . . . . .
H16 H 0.480278 0.849083 0.306294 0.033 Uiso 1 1 calc R U . . .
C35 C 0.34643(19) 0.64870(17) 0.46738(6) 0.0294(5) Uani 1 1 d . . . . .
H35 H 0.335734 0.669106 0.488219 0.035 Uiso 1 1 calc R U . . .
C5 C 0.39699(19) 1.01058(17) 0.44079(6) 0.0289(5) Uani 1 1 d . . . . .
H5 H 0.351422 1.067529 0.438325 0.035 Uiso 1 1 calc R U . . .
C27 C 0.7238(2) 0.57754(17) 0.46071(6) 0.0310(5) Uani 1 1 d . . . . .
H27 H 0.761494 0.516306 0.463597 0.037 Uiso 1 1 calc R U . . .
C3 C 0.43053(19) 1.00741(17) 0.38494(5) 0.0288(5) Uani 1 1 d . . . . .
H3 H 0.381488 1.061833 0.382198 0.035 Uiso 1 1 calc R U . . .
C25 C 0.7229(2) 0.55094(17) 0.40436(6) 0.0301(5) Uani 1 1 d . . . . .
H25 H 0.760115 0.489314 0.406946 0.036 Uiso 1 1 calc R U . . .
C56 C 0.5670(2) 0.24411(17) 0.41106(6) 0.0313(5) Uani 1 1 d . . . . .
H56 H 0.599362 0.181188 0.406910 0.038 Uiso 1 1 calc R U . . .
C2 C 0.48477(19) 0.96812(17) 0.36015(5) 0.0282(5) Uani 1 1 d . . . . .
H2 H 0.475515 0.997971 0.340393 0.034 Uiso 1 1 calc R U . . .
C42 C 0.4966(2) 0.57573(17) 0.27343(6) 0.0317(5) Uani 1 1 d . . . . .
H42 H 0.567966 0.562320 0.265319 0.038 Uiso 1 1 calc R U . . .
C44 C 0.3029(2) 0.60997(19) 0.26482(6) 0.0337(5) Uani 1 1 d . . . . .
H44 H 0.242705 0.618232 0.250963 0.040 Uiso 1 1 calc R U . . .
C58 C 0.5240(2) 0.37539(18) 0.44676(6) 0.0316(5) Uani 1 1 d . . . . .
H58 H 0.527824 0.401075 0.467213 0.038 Uiso 1 1 calc R U . . .
C45 C 0.2869(2) 0.61596(18) 0.29642(6) 0.0330(5) Uani 1 1 d . . . . .
H45 H 0.215426 0.630286 0.304299 0.040 Uiso 1 1 calc R U . . .
C43 C 0.4076(2) 0.59185(17) 0.25373(6) 0.0331(5) Uani 1 1 d . . . . .
C28 C 0.6962(2) 0.63476(18) 0.48589(6) 0.0314(5) Uani 1 1 d . . . . .
H28 H 0.717312 0.614060 0.506068 0.038 Uiso 1 1 calc R U . . .
C57 C 0.5737(2) 0.28368(18) 0.44018(6) 0.0352(6) Uani 1 1 d . . . . .
H57 H 0.612161 0.248870 0.455987 0.042 Uiso 1 1 calc R U . . .

loop_
_atom_site_aniso_label
_atom_site_aniso_U_11
_atom_site_aniso_U_22
_atom_site_aniso_U_33
_atom_site_aniso_U_23
_atom_site_aniso_U_13
_atom_site_aniso_U_12
O19 0.0481(11) 0.0489(11) 0.0280(9) 0.0008(8) 0.0008(8) 0.0098(9)
O48 0.0604(14) 0.0534(12) 0.0404(11) -0.0039(9) 0.0138(10) -0.0197(11)
O47 0.0704(14) 0.0491(12) 0.0345(10) 0.0015(9) -0.0074(10) 0.0060(11)
N17 0.0311(11) 0.0357(11) 0.0365(12) -0.0054(9) 0.0047(9) 0.0015(9)
N46 0.0545(15) 0.0281(11) 0.0322(11) -0.0017(9) 0.0023(11) -0.0046(10)
O18 0.0284(10) 0.1074(19) 0.0496(12) -0.0158(13) 0.0130(9) -0.0101(11)
C10 0.0202(10) 0.0187(10) 0.0272(11) 0.0012(8) -0.0009(9) -0.0042(8)
C37 0.0200(10) 0.0199(10) 0.0304(12) -0.0006(9) -0.0001(9) -0.0056(8)
C21 0.0198(10) 0.0197(10) 0.0296(11) 0.0020(9) -0.0029(9) -0.0052(8)
C49 0.0169(10) 0.0219(10) 0.0270(11) -0.0006(8) 0.0024(8) -0.0025(8)
C38 0.0172(10) 0.0203(10) 0.0297(11) -0.0001(9) 0.0001(9) -0.0042(8)
C51 0.0199(10) 0.0214(11) 0.0300(11) 0.0011(9) 0.0000(9) -0.0037(8)
C39 0.0166(10) 0.0220(11) 0.0299(12) 0.0000(9) 0.0003(9) -0.0007(8)
C22 0.0217(10) 0.0207(10) 0.0272(11) 0.0000(9) -0.0012(9) -0.0036(9)
C9 0.0202(10) 0.0207(10) 0.0289(11) 0.0007(9) -0.0007(9) -0.0034(9)
C1 0.0230(11) 0.0204(10) 0.0275(11) -0.0022(9) 0.0003(9) -0.0012(9)
C8 0.0222(10) 0.0206(10) 0.0290(11) 0.0000(9) -0.0015(9) -0.0066(9)
C50 0.0179(10) 0.0199(10) 0.0322(12) 0.0016(9) 0.0016(9) -0.0033(8)
C12 0.0229(11) 0.0207(11) 0.0298(11) -0.0010(9) -0.0052(9) 0.0004(9)
C11 0.0252(11) 0.0172(10) 0.0274(11) 0.0020(8) -0.0005(9) -0.0008(8)
C52 0.0248(11) 0.0231(11) 0.0296(12) 0.0013(9) 0.0009(9) -0.0043(9)
C36 0.0250(11) 0.0241(11) 0.0298(12) 0.0009(9) -0.0023(9) -0.0040(9)
C4 0.0203(11) 0.0217(11) 0.0343(12) 0.0001(9) 0.0012(9) -0.0017(9)
C55 0.0226(11) 0.0227(11) 0.0339(12) 0.0009(9) 0.0033(9) -0.0013(9)
C20 0.0215(10) 0.0216(10) 0.0287(11) 0.0011(9) -0.0005(9) -0.0064(9)
C13 0.0224(11) 0.0247(11) 0.0371(13) -0.0003(10) -0.0010(10) 0.0013(9)
C33 0.0195(10) 0.0217(11) 0.0352(12) -0.0014(9) -0.0003(9) -0.0043(9)
C26 0.0239(11) 0.0213(11) 0.0367(13) 0.0018(9) -0.0031(10) -0.0036(9)
C54 0.0265(11) 0.0187(10) 0.0381(13) -0.0027(9) 0.0065(10) 0.0008(9)
C14 0.0274(12) 0.0263(11) 0.0281(12) -0.0010(9) 0.0030(9) 0.0007(9)
C31 0.0222(11) 0.0236(11) 0.0371(13) 0.0042(9) -0.0023(9) 0.0017(9)
C15 0.0218(11) 0.0308(12) 0.0289(12) 0.0012(9) -0.0022(9) 0.0017(9)
C30 0.0202(10) 0.0239(11) 0.0326(12) 0.0001(9) -0.0013(9) -0.0032(9)
C32 0.0230(11) 0.0203(11) 0.0383(13) -0.0012(9) -0.0005(9) 0.0016(9)
C34 0.0246(11) 0.0215(11) 0.0370(13) -0.0069(9) 0.0000(10) -0.0026(9)
C23 0.0313(12) 0.0205(11) 0.0291(12) 0.0008(9) -0.0024(10) -0.0035(9)
C24 0.0347(13) 0.0195(11) 0.0356(13) -0.0051(9) -0.0002(10) -0.0017(9)
C53 0.0274(12) 0.0238(11) 0.0305(12) -0.0048(9) 0.0045(9) -0.0040(9)
C6 0.0279(12) 0.0281(12) 0.0316(12) -0.0070(9) 0.0053(10) -0.0036(10)
C7 0.0313(12) 0.0278(12) 0.0250(11) 0.0002(9) 0.0005(9) -0.0064(10)
C40 0.0304(12) 0.0199(10) 0.0331(12) 0.0025(9) -0.0001(10) -0.0016(9)
C29 0.0279(11) 0.0311(12) 0.0286(12) 0.0011(10) -0.0017(10) -0.0047(10)
C41 0.0255(12) 0.0224(11) 0.0363(13) -0.0013(9) -0.0013(10) -0.0026(9)
C16 0.0213(11) 0.0304(12) 0.0308(12) 0.0006(9) 0.0001(9) 0.0002(9)
C35 0.0256(12) 0.0309(12) 0.0316(12) -0.0090(10) -0.0009(10) -0.0035(10)
C5 0.0248(11) 0.0260(11) 0.0359(13) -0.0039(10) 0.0022(10) -0.0008(9)
C27 0.0306(13) 0.0246(11) 0.0377(13) 0.0069(10) -0.0066(10) -0.0017(10)
C3 0.0269(12) 0.0244(11) 0.0353(13) 0.0024(9) 0.0022(10) 0.0049(9)
C25 0.0305(13) 0.0188(11) 0.0411(14) 0.0005(9) -0.0030(10) 0.0014(9)
C56 0.0309(12) 0.0222(11) 0.0408(13) 0.0016(10) -0.0013(10) 0.0043(10)
C2 0.0292(12) 0.0268(11) 0.0285(12) 0.0052(9) 0.0009(10) 0.0030(10)
C42 0.0324(12) 0.0256(11) 0.0371(13) -0.0013(10) 0.0092(11) -0.0030(10)
C44 0.0339(13) 0.0357(13) 0.0316(13) 0.0029(10) -0.0057(10) 0.0004(11)
C58 0.0339(13) 0.0290(12) 0.0318(13) 0.0012(10) -0.0050(10) 0.0010(10)
C45 0.0306(12) 0.0301(12) 0.0384(13) 0.0021(10) -0.0004(10) 0.0021(10)
C43 0.0439(15) 0.0264(11) 0.0291(12) 0.0015(10) 0.0023(11) -0.0079(11)
C28 0.0319(13) 0.0309(12) 0.0316(12) 0.0088(10) -0.0067(10) -0.0046(10)
C57 0.0359(13) 0.0296(12) 0.0399(14) 0.0046(10) -0.0086(11) 0.0057(11)

loop_
_atom_type_symbol
_atom_type_description
_atom_type_scat_dispersion_real
_atom_type_scat_dispersion_imag
_atom_type_scat_source
C C 0.0181 0.0091 'International Tables Vol C Tables 4.2.6.8 and 6.1.1.4'
H H 0.0000 0.0000 'International Tables Vol C Tables 4.2.6.8 and 6.1.1.4'
N N 0.0311 0.0180 'International Tables Vol C Tables 4.2.6.8 and 6.1.1.4'
O O 0.0492 0.0322 'International Tables Vol C Tables 4.2.6.8 and 6.1.1.4'

loop_
_exptl_crystal_face_index_h
_exptl_crystal_face_index_k
_exptl_crystal_face_index_l
_exptl_crystal_face_perp_dist
3 -8 -2 0.1268
-7 1 -10 0.0691
-6 2 -19 0.0599
-3 -3 -25 0.0522
3 -7 -16 0.0974
-2 6 18 0.0957
0 -1 -28 0.0151
-6 5 -6 0.0731
6 6 -1 0.0776
8 -1 3 0.1028
1 0 28 0.0191
1 2 -27 0.0305
-2 -2 26 0.0509
-5 1 21 0.0653

loop_
_geom_angle_atom_site_label_1
_geom_angle_atom_site_label_2
_geom_angle_atom_site_label_3
_geom_angle
_geom_angle_site_symmetry_1
_geom_angle_site_symmetry_3
_geom_angle_publ_flag
O19 N17 O18 122.9(2) . . ?
O19 N17 C14 119.8(2) . . ?
O18 N17 C14 117.3(2) . . ?
O48 N46 O47 124.1(2) . . ?
O48 N46 C43 117.8(2) . . ?
O47 N46 C43 118.1(2) . . ?
C9 C10 C22 117.62(19) . . ?
C1 C10 C22 124.5(2) . . ?
C1 C10 C9 117.79(19) . . ?
C38 C37 C51 118.9(2) . . ?
C36 C37 C38 119.3(2) . . ?
C36 C37 C51 121.8(2) . . ?
C20 C21 C22 121.0(2) . . ?
C26 C21 C22 119.9(2) . . ?
C26 C21 C20 119.1(2) . . ?
C50 C49 C39 118.75(19) . . ?
C52 C49 C39 122.8(2) . . ?
C52 C49 C50 118.5(2) . . ?
C37 C38 C39 122.0(2) . . ?
C37 C38 C33 118.3(2) . . ?
C39 C38 C33 119.7(2) . . ?
C50 C51 C37 118.69(19) . . ?
C58 C51 C37 122.4(2) . . ?
C58 C51 C50 118.9(2) . . ?
C38 C39 C49 117.45(19) . . ?
C30 C39 C49 123.6(2) . . ?
C30 C39 C38 119.0(2) . . ?
C21 C22 C10 119.74(19) . . ?
C23 C22 C10 122.4(2) . . ?
C23 C22 C21 117.8(2) . . ?
C8 C9 C10 121.4(2) . . ?
C4 C9 C10 120.2(2) . . ?
C4 C9 C8 118.3(2) . . ?
C10 C1 C11 126.35(19) . . ?
C10 C1 C2 120.2(2) . . ?
C2 C1 C11 113.30(19) . . ?
C9 C8 C20 119.6(2) . . ?
C7 C8 C9 118.8(2) . . ?
C7 C8 C20 121.5(2) . . ?
C49 C50 C55 119.1(2) . . ?
C51 C50 C49 121.57(19) . . ?
C51 C50 C55 119.3(2) . . ?
C11 C12 H12 119.5 . . ?
C13 C12 H12 119.5 . . ?
C13 C12 C11 121.0(2) . . ?
C12 C11 C1 121.2(2) . . ?
C16 C11 C1 119.7(2) . . ?
C16 C11 C12 118.7(2) . . ?
C49 C52 H52 119.3 . . ?
C49 C52 C53 121.5(2) . . ?
C53 C52 H52 119.3 . . ?
C37 C36 H36 119.1 . . ?
C37 C36 C35 121.7(2) . . ?
C35 C36 H36 119.1 . . ?
C5 C4 C9 120.3(2) . . ?
C5 C4 C3 120.3(2) . . ?
C3 C4 C9 119.4(2) . . ?
C54 C55 C50 119.6(2) . . ?
C56 C55 C50 119.2(2) . . ?
C56 C55 C54 121.1(2) . . ?
C21 C20 C8 118.8(2) . . ?
C29 C20 C21 118.7(2) . . ?
C29 C20 C8 122.5(2) . . ?
C12 C13 H13 120.8 . . ?
C12 C13 C14 118.4(2) . . ?
C14 C13 H13 120.8 . . ?
C32 C33 C38 118.9(2) . . ?
C34 C33 C38 119.9(2) . . ?
C34 C33 C32 121.2(2) . . ?
C27 C26 C21 119.6(2) . . ?
C27 C26 C25 120.9(2) . . ?
C25 C26 C21 119.5(2) . . ?
C55 C54 H54 120.0 . . ?
C53 C54 C55 120.0(2) . . ?
C53 C54 H54 120.0 . . ?
C13 C14 N17 119.5(2) . . ?
C13 C14 C15 122.6(2) . . ?
C15 C14 N17 118.0(2) . . ?
C30 C31 H31 119.1 . . ?
C32 C31 H31 119.1 . . ?
C32 C31 C30 121.8(2) . . ?
C14 C15 H15 120.9 . . ?
C14 C15 C16 118.2(2) . . ?
C16 C15 H15 120.9 . . ?
C39 C30 C31 119.7(2) . . ?
C39 C30 C40 126.4(2) . . ?
C31 C30 C40 113.9(2) . . ?
C33 C32 H32 119.8 . . ?
C31 C32 C33 120.4(2) . . ?
C31 C32 H32 119.8 . . ?
C33 C34 H34 119.7 . . ?
C35 C34 C33 120.6(2) . . ?
C35 C34 H34 119.7 . . ?
C22 C23 H23 119.0 . . ?
C22 C23 C24 122.1(2) . . ?
C24 C23 H23 119.0 . . ?
C23 C24 H24 119.7 . . ?
C25 C24 C23 120.5(2) . . ?
C25 C24 H24 119.7 . . ?
C52 C53 H53 119.8 . . ?
C54 C53 C52 120.5(2) . . ?
C54 C53 H53 119.8 . . ?
C7 C6 H6 119.9 . . ?
C5 C6 H6 119.9 . . ?
C5 C6 C7 120.1(2) . . ?
C8 C7 C6 122.1(2) . . ?
C8 C7 H7 119.0 . . ?
C6 C7 H7 119.0 . . ?
C41 C40 C30 121.9(2) . . ?
C45 C40 C30 119.2(2) . . ?
C45 C40 C41 118.7(2) . . ?
C20 C29 H29 119.1 . . ?
C20 C29 C28 121.7(2) . . ?
C28 C29 H29 119.1 . . ?
C40 C41 H41 119.6 . . ?
C42 C41 C40 120.9(2) . . ?
C42 C41 H41 119.6 . . ?
C11 C16 H16 119.5 . . ?
C15 C16 C11 121.0(2) . . ?
C15 C16 H16 119.5 . . ?
C36 C35 H35 120.0 . . ?
C34 C35 C36 120.0(2) . . ?
C34 C35 H35 120.0 . . ?
C4 C5 H5 119.8 . . ?
C6 C5 C4 120.3(2) . . ?
C6 C5 H5 119.8 . . ?
C26 C27 H27 119.9 . . ?
C28 C27 C26 120.2(2) . . ?
C28 C27 H27 119.9 . . ?
C4 C3 H3 120.1 . . ?
C2 C3 C4 119.8(2) . . ?
C2 C3 H3 120.1 . . ?
C26 C25 H25 120.0 . . ?
C24 C25 C26 120.0(2) . . ?
C24 C25 H25 120.0 . . ?
C55 C56 H56 119.7 . . ?
C57 C56 C55 120.6(2) . . ?
C57 C56 H56 119.7 . . ?
C1 C2 H2 119.0 . . ?
C3 C2 C1 121.9(2) . . ?
C3 C2 H2 119.0 . . ?
C41 C42 H42 120.6 . . ?
C41 C42 C43 118.8(2) . . ?
C43 C42 H42 120.6 . . ?
C45 C44 H44 120.5 . . ?
C43 C44 H44 120.5 . . ?
C43 C44 C45 118.9(2) . . ?
C51 C58 H58 119.2 . . ?
C51 C58 C57 121.6(2) . . ?
C57 C58 H58 119.2 . . ?
C40 C45 H45 119.6 . . ?
C44 C45 C40 120.8(2) . . ?
C44 C45 H45 119.6 . . ?
C42 C43 N46 119.2(2) . . ?
C44 C43 N46 118.9(2) . . ?
C44 C43 C42 121.9(2) . . ?
C29 C28 H28 119.8 . . ?
C27 C28 C29 120.4(2) . . ?
C27 C28 H28 119.8 . . ?
C56 C57 C58 120.2(2) . . ?
C56 C57 H57 119.9 . . ?
C58 C57 H57 119.9 . . ?

loop_
_geom_bond_atom_site_label_1
_geom_bond_atom_site_label_2
_geom_bond_distance
_geom_bond_site_symmetry_2
_geom_bond_publ_flag
O19 N17 1.217(3) . ?
O48 N46 1.217(3) . ?
O47 N46 1.231(3) . ?
N17 O18 1.228(3) . ?
N17 C14 1.460(3) . ?
N46 C43 1.471(3) . ?
C10 C22 1.480(3) . ?
C10 C9 1.435(3) . ?
C10 C1 1.401(3) . ?
C37 C38 1.426(3) . ?
C37 C51 1.475(3) . ?
C37 C36 1.386(3) . ?
C21 C22 1.432(3) . ?
C21 C20 1.430(3) . ?
C21 C26 1.425(3) . ?
C49 C39 1.486(3) . ?
C49 C50 1.428(3) . ?
C49 C52 1.383(3) . ?
C38 C39 1.429(3) . ?
C38 C33 1.436(3) . ?
C51 C50 1.422(3) . ?
C51 C58 1.387(3) . ?
C39 C30 1.395(3) . ?
C22 C23 1.385(3) . ?
C9 C8 1.428(3) . ?
C9 C4 1.425(3) . ?
C1 C11 1.489(3) . ?
C1 C2 1.413(3) . ?
C8 C20 1.468(3) . ?
C8 C7 1.389(3) . ?
C50 C55 1.430(3) . ?
C12 H12 0.9500 . ?
C12 C11 1.401(3) . ?
C12 C13 1.382(3) . ?
C11 C16 1.398(3) . ?
C52 H52 0.9500 . ?
C52 C53 1.409(3) . ?
C36 H36 0.9500 . ?
C36 C35 1.402(3) . ?
C4 C5 1.410(3) . ?
C4 C3 1.411(3) . ?
C55 C54 1.414(3) . ?
C55 C56 1.413(3) . ?
C20 C29 1.385(3) . ?
C13 H13 0.9500 . ?
C13 C14 1.384(3) . ?
C33 C32 1.411(3) . ?
C33 C34 1.409(3) . ?
C26 C27 1.413(3) . ?
C26 C25 1.416(3) . ?
C54 H54 0.9500 . ?
C54 C53 1.366(3) . ?
C14 C15 1.385(3) . ?
C31 H31 0.9500 . ?
C31 C30 1.421(3) . ?
C31 C32 1.360(3) . ?
C15 H15 0.9500 . ?
C15 C16 1.389(3) . ?
C30 C40 1.491(3) . ?
C32 H32 0.9500 . ?
C34 H34 0.9500 . ?
C34 C35 1.368(3) . ?
C23 H23 0.9500 . ?
C23 C24 1.406(3) . ?
C24 H24 0.9500 . ?
C24 C25 1.367(3) . ?
C53 H53 0.9500 . ?
C6 H6 0.9500 . ?
C6 C7 1.394(3) . ?
C6 C5 1.362(3) . ?
C7 H7 0.9500 . ?
C40 C41 1.403(3) . ?
C40 C45 1.397(3) . ?
C29 H29 0.9500 . ?
C29 C28 1.399(3) . ?
C41 H41 0.9500 . ?
C41 C42 1.374(3) . ?
C16 H16 0.9500 . ?
C35 H35 0.9500 . ?
C5 H5 0.9500 . ?
C27 H27 0.9500 . ?
C27 C28 1.374(3) . ?
C3 H3 0.9500 . ?
C3 C2 1.363(3) . ?
C25 H25 0.9500 . ?
C56 H56 0.9500 . ?
C56 C57 1.369(4) . ?
C2 H2 0.9500 . ?
C42 H42 0.9500 . ?
C42 C43 1.390(4) . ?
C44 H44 0.9500 . ?
C44 C45 1.382(3) . ?
C44 C43 1.376(4) . ?
C58 H58 0.9500 . ?
C58 C57 1.402(3) . ?
C45 H45 0.9500 . ?
C28 H28 0.9500 . ?
C57 H57 0.9500 . ?

loop_
_geom_torsion_atom_site_label_1
_geom_torsion_atom_site_label_2
_geom_torsion_atom_site_label_3
_geom_torsion_atom_site_label_4
_geom_torsion
_geom_torsion_site_symmetry_1
_geom_torsion_site_symmetry_2
_geom_torsion_site_symmetry_3
_geom_torsion_site_symmetry_4
_geom_torsion_publ_flag
O19 N17 C14 C13 -176.6(2) . . . . ?
O19 N17 C14 C15 1.9(3) . . . . ?
O48 N46 C43 C42 -7.3(3) . . . . ?
O48 N46 C43 C44 170.2(2) . . . . ?
O47 N46 C43 C42 172.9(2) . . . . ?
O47 N46 C43 C44 -9.6(3) . . . . ?
N17 C14 C15 C16 -175.9(2) . . . . ?
O18 N17 C14 C13 4.1(3) . . . . ?
O18 N17 C14 C15 -177.4(2) . . . . ?
C10 C22 C23 C24 178.5(2) . . . . ?
C10 C9 C8 C20 0.8(3) . . . . ?
C10 C9 C8 C7 -177.1(2) . . . . ?
C10 C9 C4 C5 178.1(2) . . . . ?
C10 C9 C4 C3 -2.1(3) . . . . ?
C10 C1 C11 C12 -55.8(3) . . . . ?
C10 C1 C11 C16 131.9(2) . . . . ?
C10 C1 C2 C3 3.4(3) . . . . ?
C37 C38 C39 C49 10.1(3) . . . . ?
C37 C38 C39 C30 -170.4(2) . . . . ?
C37 C38 C33 C32 174.40(19) . . . . ?
C37 C38 C33 C34 -4.4(3) . . . . ?
C37 C51 C50 C49 3.7(3) . . . . ?
C37 C51 C50 C55 -174.14(19) . . . . ?
C37 C51 C58 C57 176.9(2) . . . . ?
C37 C36 C35 C34 -1.8(3) . . . . ?
C21 C22 C23 C24 -4.5(3) . . . . ?
C21 C20 C29 C28 -3.4(3) . . . . ?
C21 C26 C27 C28 0.9(3) . . . . ?
C21 C26 C25 C24 -0.4(3) . . . . ?
C49 C39 C30 C31 172.81(19) . . . . ?
C49 C39 C30 C40 -9.3(3) . . . . ?
C49 C50 C55 C54 -3.5(3) . . . . ?
C49 C50 C55 C56 177.9(2) . . . . ?
C49 C52 C53 C54 1.4(3) . . . . ?
C38 C37 C51 C50 -11.5(3) . . . . ?
C38 C37 C51 C58 170.3(2) . . . . ?
C38 C37 C36 C35 -0.7(3) . . . . ?
C38 C39 C30 C31 -6.7(3) . . . . ?
C38 C39 C30 C40 171.2(2) . . . . ?
C38 C33 C32 C31 -1.3(3) . . . . ?
C38 C33 C34 C35 2.0(3) . . . . ?
C51 C37 C38 C39 4.4(3) . . . . ?
C51 C37 C38 C33 -174.66(18) . . . . ?
C51 C37 C36 C35 177.6(2) . . . . ?
C51 C50 C55 C54 174.4(2) . . . . ?
C51 C50 C55 C56 -4.2(3) . . . . ?
C51 C58 C57 C56 -1.6(4) . . . . ?
C39 C49 C50 C51 10.9(3) . . . . ?
C39 C49 C50 C55 -171.24(19) . . . . ?
C39 C49 C52 C53 172.2(2) . . . . ?
C39 C38 C33 C32 -4.6(3) . . . . ?
C39 C38 C33 C34 176.6(2) . . . . ?
C39 C30 C40 C41 -57.7(3) . . . . ?
C39 C30 C40 C45 127.5(2) . . . . ?
C22 C10 C9 C8 10.9(3) . . . . ?
C22 C10 C9 C4 -168.92(19) . . . . ?
C22 C10 C1 C11 -16.0(3) . . . . ?
C22 C10 C1 C2 168.0(2) . . . . ?
C22 C21 C20 C8 7.4(3) . . . . ?
C22 C21 C20 C29 -175.5(2) . . . . ?
C22 C21 C26 C27 176.7(2) . . . . ?
C22 C21 C26 C25 -3.1(3) . . . . ?
C22 C23 C24 C25 1.1(4) . . . . ?
C9 C10 C22 C21 -13.6(3) . . . . ?
C9 C10 C22 C23 163.4(2) . . . . ?
C9 C10 C1 C11 167.1(2) . . . . ?
C9 C10 C1 C2 -8.9(3) . . . . ?
C9 C8 C20 C21 -10.1(3) . . . . ?
C9 C8 C20 C29 172.9(2) . . . . ?
C9 C8 C7 C6 -1.9(3) . . . . ?
C9 C4 C5 C6 -0.2(3) . . . . ?
C9 C4 C3 C2 -3.6(3) . . . . ?
C1 C10 C22 C21 169.5(2) . . . . ?
C1 C10 C22 C23 -13.6(3) . . . . ?
C1 C10 C9 C8 -171.91(19) . . . . ?
C1 C10 C9 C4 8.2(3) . . . . ?
C1 C11 C16 C15 170.0(2) . . . . ?
C8 C9 C4 C5 -1.8(3) . . . . ?
C8 C9 C4 C3 178.1(2) . . . . ?
C8 C20 C29 C28 173.6(2) . . . . ?
C50 C49 C39 C38 -17.7(3) . . . . ?
C50 C49 C39 C30 162.8(2) . . . . ?
C50 C49 C52 C53 -8.6(3) . . . . ?
C50 C51 C58 C57 -1.3(3) . . . . ?
C50 C55 C54 C53 -3.8(3) . . . . ?
C50 C55 C56 C57 1.4(3) . . . . ?
C12 C11 C16 C15 -2.5(3) . . . . ?
C12 C13 C14 N17 176.4(2) . . . . ?
C12 C13 C14 C15 -2.0(3) . . . . ?
C11 C1 C2 C3 -173.1(2) . . . . ?
C11 C12 C13 C14 -0.8(3) . . . . ?
C52 C49 C39 C38 161.5(2) . . . . ?
C52 C49 C39 C30 -18.0(3) . . . . ?
C52 C49 C50 C51 -168.3(2) . . . . ?
C52 C49 C50 C55 9.5(3) . . . . ?
C36 C37 C38 C39 -177.2(2) . . . . ?
C36 C37 C38 C33 3.8(3) . . . . ?
C36 C37 C51 C50 170.1(2) . . . . ?
C36 C37 C51 C58 -8.1(3) . . . . ?
C4 C9 C8 C20 -179.38(19) . . . . ?
C4 C9 C8 C7 2.8(3) . . . . ?
C4 C3 C2 C1 3.0(4) . . . . ?
C55 C54 C53 C52 4.9(3) . . . . ?
C55 C56 C57 C58 1.5(4) . . . . ?
C20 C21 C22 C10 4.5(3) . . . . ?
C20 C21 C22 C23 -172.6(2) . . . . ?
C20 C21 C26 C27 -5.2(3) . . . . ?
C20 C21 C26 C25 175.0(2) . . . . ?
C20 C8 C7 C6 -179.7(2) . . . . ?
C20 C29 C28 C27 -1.0(4) . . . . ?
C13 C12 C11 C1 -169.4(2) . . . . ?
C13 C12 C11 C16 3.0(3) . . . . ?
C13 C14 C15 C16 2.5(4) . . . . ?
C33 C38 C39 C49 -170.91(18) . . . . ?
C33 C38 C39 C30 8.6(3) . . . . ?
C33 C34 C35 C36 1.1(3) . . . . ?
C26 C21 C22 C10 -177.47(19) . . . . ?
C26 C21 C22 C23 5.4(3) . . . . ?
C26 C21 C20 C8 -170.67(19) . . . . ?
C26 C21 C20 C29 6.4(3) . . . . ?
C26 C27 C28 C29 2.2(4) . . . . ?
C54 C55 C56 C57 -177.2(2) . . . . ?
C14 C15 C16 C11 -0.2(3) . . . . ?
C31 C30 C40 C41 120.2(2) . . . . ?
C31 C30 C40 C45 -54.5(3) . . . . ?
C30 C31 C32 C33 3.4(3) . . . . ?
C30 C40 C41 C42 -172.9(2) . . . . ?
C30 C40 C45 C44 174.5(2) . . . . ?
C32 C33 C34 C35 -176.8(2) . . . . ?
C32 C31 C30 C39 0.7(3) . . . . ?
C32 C31 C30 C40 -177.4(2) . . . . ?
C34 C33 C32 C31 177.5(2) . . . . ?
C23 C24 C25 C26 1.5(4) . . . . ?
C7 C8 C20 C21 167.6(2) . . . . ?
C7 C8 C20 C29 -9.3(3) . . . . ?
C7 C6 C5 C4 1.2(3) . . . . ?
C40 C41 C42 C43 -1.2(3) . . . . ?
C41 C40 C45 C44 -0.4(4) . . . . ?
C41 C42 C43 N46 176.4(2) . . . . ?
C41 C42 C43 C44 -1.0(4) . . . . ?
C5 C4 C3 C2 176.2(2) . . . . ?
C5 C6 C7 C8 -0.1(3) . . . . ?
C27 C26 C25 C24 179.8(2) . . . . ?
C3 C4 C5 C6 179.9(2) . . . . ?
C25 C26 C27 C28 -179.3(2) . . . . ?
C56 C55 C54 C53 174.8(2) . . . . ?
C2 C1 C11 C12 120.4(2) . . . . ?
C2 C1 C11 C16 -51.9(3) . . . . ?
C58 C51 C50 C49 -178.0(2) . . . . ?
C58 C51 C50 C55 4.1(3) . . . . ?
C45 C40 C41 C42 1.9(3) . . . . ?
C45 C44 C43 N46 -175.0(2) . . . . ?
C45 C44 C43 C42 2.5(4) . . . . ?
C43 C44 C45 C40 -1.8(4) . . . . ?

loop_
_exptl_oxdiff_crystal_face_indexfrac_h
_exptl_oxdiff_crystal_face_indexfrac_k
_exptl_oxdiff_crystal_face_indexfrac_l
_exptl_oxdiff_crystal_face_x
_exptl_oxdiff_crystal_face_y
_exptl_oxdiff_crystal_face_z
3.2363 -7.9303 -1.9739 -0.1170 -0.4953 0.8608
-7.2571 0.8193 -10.4352 -0.1306 -0.5339 -0.8354
-5.6164 1.5318 -18.9935 0.2396 -0.5844 -0.7753
-2.8445 -2.6814 -24.6834 0.3703 -0.8968 -0.2423
2.6904 -6.5040 -16.0437 0.3006 -0.7228 0.6223
-1.9412 6.2428 18.3295 -0.3285 0.7908 -0.5164
-0.0538 -0.8443 -27.9183 0.7200 -0.6844 -0.1152
-6.0463 5.2072 -6.4098 0.0419 -0.0432 -0.9982
5.8072 5.8662 -1.4728 0.6803 0.7167 0.1536
7.7812 -0.8364 2.8646 0.3696 0.3920 0.8424
0.6055 0.3399 27.9466 -0.7100 0.6738 0.2049
1.3799 2.4170 -26.5084 0.9249 -0.3276 -0.1931
-1.8583 -2.0398 26.4630 -0.9358 0.3316 0.1194
-5.0599 1.1445 21.1466 -0.8410 0.2995 -0.4506
